data_4029525
loop_
_publ_author_name
'Yoneda, Tetsuya'
'Tabata, Hidetsugu'
'Nakagomi, Jun'
'Tasaka, Tomohiko'
'Oshitari, Tetsuta'
'Takahashi, Hideyo'
'Natsugari, Hideaki'

_publ_section_title
;
 N-Benzoyl- and N-Sulfonyl-1,5-benzodiazepines: Comparison of Their
 Atropisomeric and Conformational Properties.
;
_journal_issue 12
_journal_name_full 'The Journal of organic chemistry'
_journal_page_first 5717
_journal_page_last 5727
_journal_paper_doi 10.1021/jo5008509
_journal_volume 79
_journal_year 2014
_chemical_absolute_configuration 'CHOOSE rm ad rmad syn or unk'
_chemical_formula_moiety 'C18 H22 N2 O2 S'
_chemical_formula_sum 'C18 H22 N2 O2 S'
_chemical_formula_weight 330.44
_space_group_IT_number 19
_symmetry_cell_setting orthorhombic
_symmetry_Int_Tables_number 19
_symmetry_space_group_name_Hall 'P 2ac 2ab'
_symmetry_space_group_name_H-M 'P 21 21 21'
_atom_sites_solution_hydrogens geom
_atom_sites_solution_primary direct
_atom_sites_solution_secondary difmap
_cell_angle_alpha 90.0000
_cell_angle_beta 90.0000
_cell_angle_gamma 90.0000
_cell_formula_units_Z 4
_cell_length_a 7.8482(3)
_cell_length_b 8.2717(3)
_cell_length_c 26.3382(7)
_cell_measurement_reflns_used 9216
_cell_measurement_temperature 173
_cell_measurement_theta_max 68.20
_cell_measurement_theta_min 3.36
_cell_volume 1709.82(10)
_computing_cell_refinement 'RAPID AUTO'
_computing_data_collection 'RAPID AUTO (Rigaku, ????)'
_computing_data_reduction 'RAPID AUTO'
_computing_molecular_graphics 'CrystalStructure 4.0'
_computing_publication_material 'CrystalStructure 4.0 (Rigaku, 2010)'
_computing_structure_refinement 'CRYSTALS (Carruthers, et al., 1999)'
_computing_structure_solution 'SIR92 (Altomare, et al., 1994)'
_diffrn_ambient_temperature 173
_diffrn_detector_area_resol_mean 10.000
_diffrn_measured_fraction_theta_full 1.000
_diffrn_measured_fraction_theta_max 1.000
_diffrn_measurement_device_type 'Rigaku R-AXIS RAPID'
_diffrn_measurement_method \w
_diffrn_radiation_type 'Cu K\a'
_diffrn_radiation_wavelength 1.54187
_diffrn_reflns_av_R_equivalents 0.0395
_diffrn_reflns_limit_h_max 9
_diffrn_reflns_limit_h_min -9
_diffrn_reflns_limit_k_max 9
_diffrn_reflns_limit_k_min -9
_diffrn_reflns_limit_l_max 31
_diffrn_reflns_limit_l_min -31
_diffrn_reflns_number 17749
_diffrn_reflns_theta_full 68.20
_diffrn_reflns_theta_max 68.20
_diffrn_standards_number 0
_exptl_absorpt_coefficient_mu 1.768
_exptl_absorpt_correction_T_max 0.915
_exptl_absorpt_correction_T_min 0.766
_exptl_absorpt_correction_type multi-scan
_exptl_absorpt_process_details 'ABSCOR (Rigaku, 1995)'
_exptl_crystal_colour colorless
_exptl_crystal_density_diffrn 1.284
_exptl_crystal_density_method 'not measured'
_exptl_crystal_description block
_exptl_crystal_F_000 704.00
_exptl_crystal_size_max 0.100
_exptl_crystal_size_mid 0.100
_exptl_crystal_size_min 0.050
_refine_diff_density_max 0.505
_refine_diff_density_min -0.576
_refine_ls_abs_structure_details 'Flack, H. D. (1983), Acta Cryst. A39, 876-881.  1297 Friedel Pairs'
_refine_ls_abs_structure_Flack 0.03(3)
_refine_ls_extinction_coef 12(7)
_refine_ls_extinction_method 'Larson (1970) Crystallographic Computing eq. 22'
_refine_ls_goodness_of_fit_ref 1.265
_refine_ls_hydrogen_treatment constr
_refine_ls_number_parameters 232
_refine_ls_number_reflns 3129
_refine_ls_R_factor_gt 0.0433
_refine_ls_shift/su_max 0.000
_refine_ls_structure_factor_coef Fsqd
_refine_ls_weighting_details 'w = 1/[0.0010Fo^2^ + 1.0000\s(Fo^2^)]/(4Fo^2^)'
_refine_ls_weighting_scheme calc
_refine_ls_wR_factor_ref 0.1246
_reflns_number_gt 2718
_reflns_number_total 3129
_reflns_threshold_expression F^2^>2.0\s(F^2^)
_cod_data_source_file jo5008509_si_002.cif
_cod_data_source_block 120725
_cod_depositor_comments 'Adding full bibliography for 4029521--4029530.cif.'
_cod_original_cell_volume 1709.83(9)
_cod_database_code 4029525

loop_
_symmetry_equiv_pos_site_id
_symmetry_equiv_pos_as_xyz
1 +X,+Y,+Z
2 1/2+X,1/2-Y,-Z
3 -X,1/2+Y,1/2-Z
4 1/2-X,-Y,1/2+Z

loop_
_atom_site_label
_atom_site_type_symbol
_atom_site_fract_x
_atom_site_fract_y
_atom_site_fract_z
_atom_site_U_iso_or_equiv
_atom_site_adp_type
_atom_site_occupancy
_atom_site_symmetry_multiplicity
_atom_site_calc_flag
_atom_site_refinement_flags
S1 S 0.68327(9) 0.08838(8) 0.60319(2) 0.03082(18) Uani 1.0 4 d .
O1 O 0.5269(3) 0.0777(3) 0.63081(7) 0.0396(6) Uani 1.0 4 d .
O2 O 0.7374(3) -0.0419(3) 0.57128(7) 0.0420(6) Uani 1.0 4 d .
N1 N 0.8344(3) 0.1158(3) 0.64458(8) 0.0294(6) Uani 1.0 4 d .
N2 N 0.9024(4) 0.4517(3) 0.64647(9) 0.0371(7) Uani 1.0 4 d .
C1 C 1.0138(4) 0.0963(4) 0.62728(11) 0.0367(8) Uani 1.0 4 d .
C2 C 1.1259(4) 0.2334(4) 0.64467(11) 0.0379(9) Uani 1.0 4 d .
C3 C 1.0665(4) 0.3988(5) 0.62688(12) 0.0451(10) Uani 1.0 4 d .
C4 C 0.8312(4) 0.3780(4) 0.68957(10) 0.0316(8) Uani 1.0 4 d .
C5 C 0.7842(4) 0.4657(4) 0.73237(11) 0.0411(9) Uani 1.0 4 d .
C6 C 0.7120(4) 0.3897(5) 0.77365(11) 0.0485(10) Uani 1.0 4 d .
C7 C 0.6924(4) 0.2234(5) 0.77463(10) 0.0436(9) Uani 1.0 4 d .
C8 C 0.7405(4) 0.1294(4) 0.73242(10) 0.0322(8) Uani 1.0 4 d .
C9 C 0.8012(4) 0.2095(4) 0.68988(9) 0.0270(7) Uani 1.0 4 d .
C10 C 0.8772(5) 0.6250(4) 0.64069(13) 0.0532(11) Uani 1.0 4 d .
C11 C 0.7257(4) -0.0515(4) 0.73407(11) 0.0432(9) Uani 1.0 4 d .
C12 C 0.6686(4) 0.2636(4) 0.56460(10) 0.0300(8) Uani 1.0 4 d .
C13 C 0.7617(4) 0.2732(4) 0.51991(9) 0.0382(9) Uani 1.0 4 d .
C14 C 0.7556(4) 0.4136(4) 0.49157(10) 0.0424(9) Uani 1.0 4 d .
C15 C 0.6559(4) 0.5445(4) 0.50636(11) 0.0394(9) Uani 1.0 4 d .
C16 C 0.5639(5) 0.5317(4) 0.55125(11) 0.0410(9) Uani 1.0 4 d .
C17 C 0.5699(4) 0.3928(4) 0.58053(10) 0.0356(8) Uani 1.0 4 d .
C18 C 0.6481(5) 0.6960(5) 0.47494(13) 0.0567(12) Uani 1.0 4 d .
H1 H 1.0133 0.0901 0.5905 0.0440 Uiso 1.0 4 calc R
H2 H 1.0583 -0.0037 0.6412 0.0440 Uiso 1.0 4 calc R
H3 H 1.2416 0.2191 0.6326 0.0455 Uiso 1.0 4 calc R
H4 H 1.1258 0.2379 0.6815 0.0453 Uiso 1.0 4 calc R
H5 H 1.0570 0.3969 0.5902 0.0542 Uiso 1.0 4 calc R
H6 H 1.1498 0.4795 0.6368 0.0541 Uiso 1.0 4 calc R
H7 H 0.8005 0.5770 0.7331 0.0495 Uiso 1.0 4 calc R
H8 H 0.6739 0.4508 0.8010 0.0582 Uiso 1.0 4 calc R
H9 H 0.6477 0.1738 0.8034 0.0522 Uiso 1.0 4 calc R
H10 H 0.9295 0.6622 0.6099 0.0642 Uiso 1.0 4 calc R
H11 H 0.9280 0.6792 0.6692 0.0639 Uiso 1.0 4 calc R
H12 H 0.7574 0.6484 0.6398 0.0636 Uiso 1.0 4 calc R
H13 H 0.6522 -0.0852 0.7069 0.0520 Uiso 1.0 4 calc R
H14 H 0.8361 -0.0996 0.7297 0.0521 Uiso 1.0 4 calc R
H15 H 0.6783 -0.0856 0.7659 0.0521 Uiso 1.0 4 calc R
H16 H 0.8279 0.1862 0.5094 0.0458 Uiso 1.0 4 calc R
H17 H 0.8147 0.4190 0.4610 0.0510 Uiso 1.0 4 calc R
H18 H 0.4980 0.6190 0.5617 0.0492 Uiso 1.0 4 calc R
H19 H 0.5083 0.3846 0.6106 0.0424 Uiso 1.0 4 calc R
H20 H 0.6008 0.6713 0.4422 0.0685 Uiso 1.0 4 calc R
H21 H 0.5759 0.7721 0.4921 0.0686 Uiso 1.0 4 calc R
H22 H 0.7596 0.7419 0.4707 0.0688 Uiso 1.0 4 calc R

loop_
_atom_site_aniso_label
_atom_site_aniso_U_11
_atom_site_aniso_U_22
_atom_site_aniso_U_33
_atom_site_aniso_U_12
_atom_site_aniso_U_13
_atom_site_aniso_U_23
S1 0.0305(4) 0.0301(4) 0.0319(4) -0.0013(4) -0.0043(3) -0.0014(3)
O1 0.0282(10) 0.0491(15) 0.0417(11) -0.0042(11) -0.0028(9) 0.0101(11)
O2 0.0532(14) 0.0336(12) 0.0391(11) 0.0019(11) -0.0109(11) -0.0092(9)
N1 0.0280(12) 0.0339(14) 0.0262(11) 0.0027(12) 0.0001(10) -0.0031(10)
N2 0.0402(15) 0.0282(15) 0.0428(14) 0.0021(11) -0.0024(12) 0.0040(12)
C1 0.0286(15) 0.0428(19) 0.0386(16) 0.0063(15) 0.0024(12) -0.0083(15)
C2 0.0261(15) 0.041(2) 0.0466(18) -0.0033(14) 0.0016(13) -0.0048(15)
C3 0.0431(18) 0.043(2) 0.0492(18) -0.0122(17) 0.0044(15) -0.0014(17)
C4 0.0278(15) 0.0339(17) 0.0330(14) 0.0023(14) -0.0040(12) -0.0067(13)
C5 0.0374(18) 0.0351(18) 0.0509(18) 0.0037(15) -0.0015(15) -0.0147(15)
C6 0.0422(19) 0.062(3) 0.0416(17) 0.0076(19) -0.0004(15) -0.0225(17)
C7 0.0370(17) 0.063(3) 0.0306(15) 0.0044(18) 0.0028(14) -0.0010(15)
C8 0.0292(15) 0.0399(19) 0.0275(13) 0.0025(13) -0.0038(12) -0.0009(13)
C9 0.0228(14) 0.0289(15) 0.0295(14) 0.0057(13) -0.0024(11) -0.0036(12)
C10 0.059(3) 0.031(2) 0.069(3) -0.0067(16) -0.0106(18) 0.0044(17)
C11 0.0394(19) 0.045(2) 0.0449(17) -0.0006(15) -0.0036(15) 0.0166(15)
C12 0.0272(14) 0.0355(17) 0.0273(14) 0.0004(14) -0.0031(12) -0.0012(12)
C13 0.0394(17) 0.047(2) 0.0281(14) 0.0070(16) 0.0014(13) -0.0041(14)
C14 0.0402(16) 0.058(2) 0.0285(14) -0.0048(17) 0.0014(13) 0.0064(15)
C15 0.0444(18) 0.0396(18) 0.0343(16) -0.0061(15) -0.0146(14) 0.0010(13)
C16 0.0451(18) 0.0343(18) 0.0436(18) 0.0057(15) -0.0055(15) -0.0019(15)
C17 0.0347(15) 0.0389(19) 0.0332(15) 0.0018(15) 0.0002(13) -0.0011(14)
C18 0.070(3) 0.046(2) 0.054(2) -0.008(2) -0.0175(19) 0.0120(18)

loop_
_atom_type_symbol
_atom_type_description
_atom_type_scat_dispersion_real
_atom_type_scat_dispersion_imag
_atom_type_scat_source
C C 0.0181 0.0091
;
International Tables for Crystallography
(1992, Vol. C, Tables 4.2.6.8 and 6.1.1.4)
;
H H 0.0000 0.0000
;
International Tables for Crystallography
(1992, Vol. C, Table 6.1.1.4)
;
O O 0.0492 0.0322
;
International Tables for Crystallography
(1992, Vol. C, Tables 4.2.6.8 and 6.1.1.4)
;
N N 0.0311 0.0180
;
International Tables for Crystallography
(1992, Vol. C, Tables 4.2.6.8 and 6.1.1.4)
;
S S 0.3331 0.5567
;
International Tables for Crystallography
(1992, Vol. C, Tables 4.2.6.8 and 6.1.1.4)
;

loop_
_geom_angle_atom_site_label_1
_geom_angle_atom_site_label_2
_geom_angle_atom_site_label_3
_geom_angle
_geom_angle_publ_flag
O1 S1 O2 120.46(13) yes
O1 S1 N1 107.08(11) yes
O1 S1 C12 106.65(13) yes
O2 S1 N1 106.39(12) yes
O2 S1 C12 107.34(12) yes
N1 S1 C12 108.51(13) yes
S1 N1 C1 117.99(18) yes
S1 N1 C9 119.75(18) yes
C1 N1 C9 118.7(3) yes
C3 N2 C4 120.6(3) yes
C3 N2 C10 112.3(3) yes
C4 N2 C10 117.3(3) yes
N1 C1 C2 112.2(3) yes
C1 C2 C3 113.9(3) yes
N2 C3 C2 115.7(3) yes
N2 C4 C5 122.3(3) yes
N2 C4 C9 119.9(3) yes
C5 C4 C9 117.7(3) yes
C4 C5 C6 120.8(3) yes
C5 C6 C7 120.9(3) yes
C6 C7 C8 120.3(3) yes
C7 C8 C9 117.8(3) yes
C7 C8 C11 120.4(3) yes
C9 C8 C11 121.7(3) yes
N1 C9 C4 119.6(3) yes
N1 C9 C8 118.2(3) yes
C4 C9 C8 122.2(3) yes
S1 C12 C13 119.9(3) yes
S1 C12 C17 119.6(2) yes
C13 C12 C17 120.5(3) yes
C12 C13 C14 119.3(3) yes
C13 C14 C15 121.5(3) yes
C14 C15 C16 118.1(3) yes
C14 C15 C18 121.2(3) yes
C16 C15 C18 120.8(3) yes
C15 C16 C17 121.3(3) yes
C12 C17 C16 119.4(3) yes
N1 C1 H1 107.930 no
N1 C1 H2 108.521 no
C2 C1 H1 110.209 no
C2 C1 H2 108.471 no
H1 C1 H2 109.486 no
C1 C2 H3 110.792 no
C1 C2 H4 109.399 no
C3 C2 H3 107.239 no
C3 C2 H4 105.909 no
H3 C2 H4 109.424 no
N2 C3 H5 106.890 no
N2 C3 H6 107.090 no
C2 C3 H5 108.432 no
C2 C3 H6 109.214 no
H5 C3 H6 109.431 no
C4 C5 H7 119.852 no
C6 C5 H7 119.382 no
C5 C6 H8 119.763 no
C7 C6 H8 119.323 no
C6 C7 H9 119.706 no
C8 C7 H9 120.028 no
N2 C10 H10 110.239 no
N2 C10 H11 108.740 no
N2 C10 H12 109.515 no
H10 C10 H11 109.442 no
H10 C10 H12 109.445 no
H11 C10 H12 109.443 no
C8 C11 H13 108.303 no
C8 C11 H14 109.850 no
C8 C11 H15 110.336 no
H13 C11 H14 109.447 no
H13 C11 H15 109.441 no
H14 C11 H15 109.444 no
C12 C13 H16 120.137 no
C14 C13 H16 120.607 no
C13 C14 H17 119.440 no
C15 C14 H17 119.003 no
C15 C16 H18 118.780 no
C17 C16 H18 119.885 no
C12 C17 H19 119.443 no
C16 C17 H19 121.186 no
C15 C18 H20 109.433 no
C15 C18 H21 108.174 no
C15 C18 H22 110.880 no
H20 C18 H21 109.444 no
H20 C18 H22 109.440 no
H21 C18 H22 109.444 no

loop_
_geom_bond_atom_site_label_1
_geom_bond_atom_site_label_2
_geom_bond_distance
_geom_bond_publ_flag
S1 O1 1.430(2) yes
S1 O2 1.431(2) yes
S1 N1 1.627(3) yes
S1 C12 1.774(3) yes
N1 C1 1.489(4) yes
N1 C9 1.447(4) yes
N2 C3 1.455(4) yes
N2 C4 1.404(4) yes
N2 C10 1.455(4) yes
C1 C2 1.507(5) yes
C2 C3 1.519(5) yes
C4 C5 1.390(4) yes
C4 C9 1.414(4) yes
C5 C6 1.378(5) yes
C6 C7 1.384(5) yes
C7 C8 1.408(4) yes
C8 C9 1.386(4) yes
C8 C11 1.502(5) yes
C12 C13 1.387(4) yes
C12 C17 1.385(4) yes
C13 C14 1.381(5) yes
C14 C15 1.392(5) yes
C15 C16 1.389(5) yes
C15 C18 1.503(5) yes
C16 C17 1.384(5) yes
C1 H1 0.970 no
C1 H2 0.970 no
C2 H3 0.970 no
C2 H4 0.970 no
C3 H5 0.970 no
C3 H6 0.970 no
C5 H7 0.930 no
C6 H8 0.930 no
C7 H9 0.930 no
C10 H10 0.960 no
C10 H11 0.960 no
C10 H12 0.960 no
C11 H13 0.960 no
C11 H14 0.960 no
C11 H15 0.960 no
C13 H16 0.930 no
C14 H17 0.930 no
C16 H18 0.930 no
C17 H19 0.930 no
C18 H20 0.960 no
C18 H21 0.960 no
C18 H22 0.960 no

loop_
_geom_contact_atom_site_label_1
_geom_contact_atom_site_label_2
_geom_contact_distance
_geom_contact_publ_flag
_geom_contact_site_symmetry_2
S1 C4 3.502(3) no .
S1 C8 3.450(3) no .
O1 C8 3.187(4) no .
O1 C9 2.872(4) no .
O1 C11 3.313(4) no .
O1 C17 2.944(4) no .
O2 C1 2.861(4) no .
O2 C13 2.943(4) no .
N1 N2 2.830(4) no .
N1 C3 3.003(4) no .
N1 C11 2.863(4) no .
N1 C13 3.578(4) no .
N1 C17 3.522(4) no .
N2 C1 3.108(5) no .
N2 C12 3.231(4) no .
N2 C17 3.172(4) no .
C1 C4 3.190(5) no .
C1 C8 3.514(4) no .
C1 C12 3.461(4) no .
C2 C4 2.859(4) no .
C2 C9 2.819(4) no .
C3 C5 3.596(5) no .
C3 C9 3.088(5) no .
C4 C7 2.800(4) no .
C4 C17 3.531(4) no .
C5 C8 2.802(5) no .
C5 C10 2.846(5) no .
C6 C9 2.753(4) no .
C9 C12 3.489(4) no .
C10 C16 3.491(5) no .
C10 C17 3.466(5) no .
C12 C15 2.786(5) no .
C13 C16 2.768(5) no .
C14 C17 2.765(4) no .
O1 C2 3.420(4) no 1_455
O1 C6 3.502(4) no 3_646
O2 C10 3.484(4) no 1_545
O2 C18 3.410(4) no 1_545
C2 O1 3.420(4) no 1_655
C6 O1 3.502(4) no 3_656
C6 C11 3.475(5) no 3_656
C10 O2 3.484(4) no 1_565
C11 C6 3.475(5) no 3_646
C18 O2 3.410(4) no 1_565
S1 H1 2.6119 no .
S1 H2 3.2011 no .
S1 H13 3.0962 no .
S1 H16 2.8361 no .
S1 H19 2.8152 no .
O1 H13 2.6079 no .
O1 H19 2.5980 no .
O2 H1 2.4777 no .
O2 H2 3.1361 no .
O2 H16 2.5922 no .
N1 H3 3.3233 no .
N1 H4 2.6824 no .
N1 H5 3.2422 no .
N1 H13 2.7396 no .
N1 H14 2.8634 no .
N1 H19 3.5061 no .
N2 H1 3.4462 no .
N2 H3 3.3054 no .
N2 H4 2.6560 no .
N2 H7 2.6317 no .
N2 H19 3.2809 no .
C1 H5 2.6929 no .
C1 H6 3.3536 no .
C1 H14 3.4420 no .
C1 H16 3.5099 no .
C3 H1 2.7590 no .
C3 H2 3.3514 no .
C3 H10 2.4704 no .
C3 H11 2.7923 no .
C3 H12 3.2033 no .
C4 H4 2.5955 no .
C4 H5 3.1651 no .
C4 H6 2.9803 no .
C4 H8 3.2412 no .
C4 H10 3.2443 no .
C4 H11 2.6590 no .
C4 H12 2.6565 no .
C4 H19 3.2789 no .
C5 H4 3.5408 no .
C5 H9 3.2363 no .
C5 H11 2.6768 no .
C5 H12 2.8770 no .
C7 H7 3.2353 no .
C7 H13 3.1297 no .
C7 H14 3.1319 no .
C7 H15 2.5683 no .
C8 H4 3.4283 no .
C8 H8 3.2566 no .
C9 H1 3.2554 no .
C9 H2 2.9710 no .
C9 H4 2.5679 no .
C9 H7 3.2463 no .
C9 H9 3.2368 no .
C9 H13 2.7409 no .
C9 H14 2.7768 no .
C9 H15 3.3015 no .
C9 H19 3.4266 no .
C10 H5 2.7061 no .
C10 H6 2.4570 no .
C10 H7 2.5398 no .
C11 H2 3.5995 no .
C11 H9 2.6798 no .
C12 H1 3.1375 no .
C12 H5 3.3106 no .
C12 H17 3.2269 no .
C12 H18 3.2312 no .
C13 H1 3.1067 no .
C13 H5 3.1374 no .
C13 H19 3.2411 no .
C14 H5 3.5152 no .
C14 H18 3.2228 no .
C14 H20 2.7766 no .
C14 H21 3.2839 no .
C14 H22 2.7703 no .
C15 H16 3.2580 no .
C15 H19 3.2600 no .
C16 H10 3.4323 no .
C16 H12 2.9450 no .
C16 H17 3.2235 no .
C16 H20 3.1081 no .
C16 H21 2.5283 no .
C16 H22 3.1429 no .
C17 H12 3.0115 no .
C17 H16 3.2451 no .
C18 H17 2.6628 no .
C18 H18 2.6484 no .
H1 H3 2.3615 no .
H1 H4 2.8308 no .
H1 H5 2.5605 no .
H1 H16 2.7039 no .
H2 H3 2.3487 no .
H2 H4 2.3235 no .
H2 H5 3.5757 no .
H2 H14 3.0177 no .
H3 H5 2.3476 no .
H3 H6 2.2740 no .
H4 H5 2.7937 no .
H4 H6 2.3261 no .
H5 H10 2.4672 no .
H5 H11 3.2867 no .
H5 H12 3.4004 no .
H5 H16 3.2855 no .
H6 H10 2.4037 no .
H6 H11 2.5457 no .
H6 H12 3.3824 no .
H7 H8 2.2962 no .
H7 H10 3.4732 no .
H7 H11 2.1348 no .
H7 H12 2.5519 no .
H8 H9 2.3014 no .
H9 H13 3.3234 no .
H9 H14 3.3263 no .
H9 H15 2.3735 no .
H12 H18 2.9041 no .
H12 H19 3.0289 no .
H16 H17 2.3123 no .
H17 H20 2.7233 no .
H17 H21 3.5652 no .
H17 H22 2.7171 no .
H18 H19 2.3292 no .
H18 H20 3.2766 no .
H18 H21 2.3108 no .
H18 H22 3.3149 no .
S1 H17 3.3512 no 2_456
O1 H3 2.5262 no 1_455
O1 H8 2.6087 no 3_646
O1 H17 2.9362 no 2_456
O2 H10 3.0490 no 1_545
O2 H12 3.1371 no 1_545
O2 H17 3.5724 no 2_456
O2 H18 3.3857 no 1_545
O2 H20 3.0668 no 2_556
O2 H21 2.8852 no 1_545
O2 H22 3.2007 no 1_545
C1 H8 3.3199 no 3_746
C1 H17 3.3164 no 2_556
C1 H20 2.9528 no 2_556
C2 H7 3.5163 no 3_746
C2 H8 3.1591 no 3_746
C2 H14 3.5981 no 3_756
C2 H15 3.1857 no 3_756
C2 H17 3.3960 no 2_556
C2 H19 3.3734 no 1_655
C3 H15 3.4640 no 3_756
C3 H19 3.4963 no 1_655
C4 H14 3.3726 no 3_756
C5 H2 3.5612 no 3_756
C5 H4 3.2738 no 3_756
C5 H14 3.1893 no 3_756
C6 H2 3.0094 no 3_756
C6 H4 3.3630 no 3_756
C6 H13 2.9110 no 3_656
C6 H14 3.5491 no 3_756
C6 H15 3.2422 no 3_656
C7 H6 3.3233 no 3_746
C7 H11 3.3470 no 3_746
C7 H13 3.1708 no 3_656
C7 H15 3.4786 no 3_656
C10 H2 3.3842 no 1_565
C10 H13 3.4508 no 1_565
C10 H14 3.2849 no 1_565
C10 H20 3.2693 no 2_566
C11 H4 3.0565 no 3_746
C11 H6 3.5470 no 3_746
C11 H7 3.1286 no 1_545
C11 H8 3.2695 no 3_646
C11 H11 3.2263 no 1_545
C11 H12 3.5203 no 1_545
C12 H16 3.3350 no 2_456
C12 H17 3.2331 no 2_456
C13 H16 3.5069 no 2_456
C14 H1 2.8792 no 2_456
C14 H3 3.4512 no 2_456
C14 H16 3.4572 no 2_456
C15 H1 3.0001 no 2_456
C15 H16 3.2312 no 2_456
C16 H16 3.0385 no 2_456
C16 H22 3.0902 no 2_466
C17 H3 3.2532 no 1_455
C17 H16 3.1058 no 2_456
C17 H17 3.4444 no 2_456
C18 H1 3.1129 no 2_456
C18 H2 3.5187 no 2_456
C18 H10 3.0514 no 2_466
C18 H18 3.2884 no 2_566
C18 H21 3.4781 no 2_566
C18 H22 3.4076 no 2_466
H1 C14 2.8792 no 2_556
H1 C15 3.0001 no 2_556
H1 C18 3.1129 no 2_556
H1 H17 2.7274 no 2_556
H1 H20 2.4271 no 2_556
H2 C5 3.5612 no 3_746
H2 C6 3.0094 no 3_746
H2 C10 3.3842 no 1_545
H2 C18 3.5187 no 2_556
H2 H7 3.5535 no 3_746
H2 H8 2.6218 no 3_746
H2 H10 3.0561 no 1_545
H2 H11 2.9104 no 1_545
H2 H17 3.4324 no 2_556
H2 H20 2.6195 no 2_556
H3 O1 2.5262 no 1_655
H3 C14 3.4512 no 2_556
H3 C17 3.2532 no 1_655
H3 H8 2.9017 no 3_746
H3 H15 3.1860 no 3_756
H3 H17 2.7768 no 2_556
H3 H19 2.5674 no 1_655
H4 C5 3.2738 no 3_746
H4 C6 3.3630 no 3_746
H4 C11 3.0565 no 3_756
H4 H7 2.6762 no 3_746
H4 H8 2.8845 no 3_746
H4 H14 2.7152 no 3_756
H4 H15 2.5330 no 3_756
H5 H16 3.4455 no 2_556
H5 H17 3.5688 no 2_556
H5 H19 3.5844 no 1_655
H5 H21 3.4945 no 2_566
H6 C7 3.3233 no 3_756
H6 C11 3.5470 no 3_756
H6 H9 2.7548 no 3_756
H6 H14 3.5771 no 3_756
H6 H15 2.9442 no 3_756
H6 H18 3.5663 no 1_655
H6 H19 3.0024 no 1_655
H6 H20 3.5820 no 2_566
H7 C2 3.5163 no 3_756
H7 C11 3.1286 no 1_565
H7 H2 3.5535 no 3_756
H7 H4 2.6762 no 3_756
H7 H13 3.1048 no 1_565
H7 H14 2.6916 no 1_565
H7 H14 3.3507 no 3_756
H7 H15 3.0751 no 1_565
H8 O1 2.6087 no 3_656
H8 C1 3.3199 no 3_756
H8 C2 3.1591 no 3_756
H8 C11 3.2695 no 3_656
H8 H2 2.6218 no 3_756
H8 H3 2.9017 no 3_756
H8 H4 2.8845 no 3_756
H8 H13 2.5848 no 3_656
H8 H15 3.2926 no 3_656
H9 H6 2.7548 no 3_746
H9 H11 3.4075 no 3_746
H9 H12 3.5206 no 3_646
H9 H13 3.0965 no 3_656
H9 H19 3.5153 no 3_646
H10 O2 3.0490 no 1_565
H10 C18 3.0514 no 2_566
H10 H2 3.0561 no 1_565
H10 H20 2.3638 no 2_566
H10 H21 2.9711 no 2_566
H10 H22 3.4420 no 2_566
H11 C7 3.3470 no 3_756
H11 C11 3.2263 no 1_565
H11 H2 2.9104 no 1_565
H11 H9 3.4075 no 3_756
H11 H13 3.0785 no 1_565
H11 H14 2.5328 no 1_565
H11 H20 3.4605 no 2_566
H12 O2 3.1371 no 1_565
H12 C11 3.5203 no 1_565
H12 H9 3.5206 no 3_656
H12 H13 2.9441 no 1_565
H12 H14 3.2153 no 1_565
H13 C6 2.9110 no 3_646
H13 C7 3.1708 no 3_646
H13 C10 3.4508 no 1_545
H13 H7 3.1048 no 1_545
H13 H8 2.5848 no 3_646
H13 H9 3.0965 no 3_646
H13 H11 3.0785 no 1_545
H13 H12 2.9441 no 1_545
H14 C2 3.5981 no 3_746
H14 C4 3.3726 no 3_746
H14 C5 3.1893 no 3_746
H14 C6 3.5491 no 3_746
H14 C10 3.2849 no 1_545
H14 H4 2.7152 no 3_746
H14 H6 3.5771 no 3_746
H14 H7 2.6916 no 1_545
H14 H7 3.3507 no 3_746
H14 H11 2.5328 no 1_545
H14 H12 3.2153 no 1_545
H15 C2 3.1857 no 3_746
H15 C3 3.4640 no 3_746
H15 C6 3.2422 no 3_646
H15 C7 3.4786 no 3_646
H15 H3 3.1860 no 3_746
H15 H4 2.5330 no 3_746
H15 H6 2.9442 no 3_746
H15 H7 3.0751 no 1_545
H15 H8 3.2926 no 3_646
H15 H19 3.5754 no 3_646
H16 C12 3.3350 no 2_556
H16 C13 3.5069 no 2_556
H16 C14 3.4572 no 2_556
H16 C15 3.2312 no 2_556
H16 C16 3.0385 no 2_556
H16 C17 3.1058 no 2_556
H16 H5 3.4455 no 2_456
H16 H18 3.4148 no 2_556
H16 H19 3.5125 no 2_556
H17 S1 3.3512 no 2_556
H17 O1 2.9362 no 2_556
H17 O2 3.5724 no 2_556
H17 C1 3.3164 no 2_456
H17 C2 3.3960 no 2_456
H17 C12 3.2331 no 2_556
H17 C17 3.4444 no 2_556
H17 H1 2.7274 no 2_456
H17 H2 3.4324 no 2_456
H17 H3 2.7768 no 2_456
H17 H5 3.5688 no 2_456
H17 H19 3.4890 no 2_556
H17 H21 3.5009 no 2_566
H18 O2 3.3857 no 1_565
H18 C18 3.2884 no 2_466
H18 H6 3.5663 no 1_455
H18 H16 3.4148 no 2_456
H18 H20 3.5690 no 2_466
H18 H22 2.3568 no 2_466
H19 C2 3.3734 no 1_455
H19 C3 3.4963 no 1_455
H19 H3 2.5674 no 1_455
H19 H5 3.5844 no 1_455
H19 H6 3.0024 no 1_455
H19 H9 3.5153 no 3_656
H19 H15 3.5754 no 3_656
H19 H16 3.5125 no 2_456
H19 H17 3.4890 no 2_456
H20 O2 3.0668 no 2_456
H20 C1 2.9528 no 2_456
H20 C10 3.2693 no 2_466
H20 H1 2.4271 no 2_456
H20 H2 2.6195 no 2_456
H20 H6 3.5820 no 2_466
H20 H10 2.3638 no 2_466
H20 H11 3.4605 no 2_466
H20 H18 3.5690 no 2_566
H20 H22 3.5975 no 2_466
H21 O2 2.8852 no 1_565
H21 C18 3.4781 no 2_466
H21 H5 3.4945 no 2_466
H21 H10 2.9711 no 2_466
H21 H17 3.5009 no 2_466
H21 H22 2.6716 no 2_466
H22 O2 3.2007 no 1_565
H22 C16 3.0902 no 2_566
H22 C18 3.4076 no 2_566
H22 H10 3.4420 no 2_466
H22 H18 2.3568 no 2_566
H22 H20 3.5975 no 2_566
H22 H21 2.6716 no 2_566

loop_
_geom_torsion_atom_site_label_1
_geom_torsion_atom_site_label_2
_geom_torsion_atom_site_label_3
_geom_torsion_atom_site_label_4
_geom_torsion
_geom_torsion_publ_flag
O1 S1 N1 C1 167.27(16) no
O1 S1 N1 C9 -34.2(2) no
O1 S1 C12 C13 -153.67(18) no
O1 S1 C12 C17 29.2(3) no
O2 S1 N1 C1 37.24(19) no
O2 S1 N1 C9 -164.19(15) no
O2 S1 C12 C13 -23.3(3) no
O2 S1 C12 C17 159.53(18) no
N1 S1 C12 C13 91.3(2) no
N1 S1 C12 C17 -85.9(2) no
C12 S1 N1 C1 -77.97(18) no
C12 S1 N1 C9 80.60(18) no
S1 N1 C1 C2 132.94(18) no
S1 N1 C9 C4 -90.7(3) no
S1 N1 C9 C8 89.2(3) no
C1 N1 C9 C4 67.7(3) no
C1 N1 C9 C8 -112.4(3) no
C9 N1 C1 C2 -25.8(4) no
C3 N2 C4 C5 124.1(3) no
C3 N2 C4 C9 -57.5(4) no
C4 N2 C3 C2 18.0(4) no
C10 N2 C3 C2 162.8(3) no
C10 N2 C4 C5 -19.0(4) no
C10 N2 C4 C9 159.4(3) no
N1 C1 C2 C3 -58.2(3) no
C1 C2 C3 N2 64.3(4) no
N2 C4 C5 C6 178.9(3) no
N2 C4 C9 N1 -3.8(4) no
N2 C4 C9 C8 176.2(3) no
C5 C4 C9 N1 174.7(3) no
C5 C4 C9 C8 -5.3(4) no
C9 C4 C5 C6 0.4(4) no
C4 C5 C6 C7 3.3(5) no
C5 C6 C7 C8 -2.3(5) no
C6 C7 C8 C9 -2.3(4) no
C6 C7 C8 C11 177.6(3) no
C7 C8 C9 N1 -173.8(3) no
C7 C8 C9 C4 6.2(4) no
C11 C8 C9 N1 6.3(4) no
C11 C8 C9 C4 -173.7(3) no
S1 C12 C13 C14 -176.75(18) no
S1 C12 C17 C16 177.56(18) no
C13 C12 C17 C16 0.4(4) no
C17 C12 C13 C14 0.4(4) no
C12 C13 C14 C15 -1.2(5) no
C13 C14 C15 C16 1.2(5) no
C13 C14 C15 C18 -179.1(3) no
C14 C15 C16 C17 -0.3(5) no
C18 C15 C16 C17 180.0(3) no
C15 C16 C17 C12 -0.4(5) no
